data_2003625
loop_
_publ_author_name
'Dupont, L.'
'Pirotte, B.'
'de Tullio, P.'
'Masereel, B.'
'Delarge, J.'

_publ_section_title
;
 3-Amino-4<i>H</i>-pyrido[4,3-<i>e</i>]-1,2,4-thiadiazine 1,1-Dioxide
 Monohydrate and
 3-<i>tert</i>-Butyl-4<i>H</i>-pyrido[4,3-<i>e</i>]-1,2,4-thiadiazine
 1,1-Dioxide
;
_journal_issue 7
_journal_name_full 'Acta Crystallographica Section C'
_journal_page_first 1385
_journal_page_last 1388
_journal_paper_doi 10.1107/S0108270195000278
_journal_volume 51
_journal_year 1995
_chemical_compound_source 'Lab. of Medicinal Chemistry, Li\`ege'
_chemical_formula_moiety 'C6 H6 N4 O2 S, H2 O'
_chemical_formula_sum 'C6 H8 N4 O3 S'
_chemical_formula_weight 216.22
_chemical_name_systematic
;
 3-amino-4H-pyrido[4,3-e]-1,2,4-thiadiazine 1,1-dioxide monohydrate
;
_space_group_IT_number 14
_symmetry_cell_setting monoclinic
_symmetry_space_group_name_Hall '-P 2yab'
_symmetry_space_group_name_H-M 'P 1 21/a 1'
_audit_creation_method SHELXL
_cell_angle_alpha 90.00
_cell_angle_beta 109.55(3)
_cell_angle_gamma 90.00
_cell_formula_units_Z 4
_cell_length_a 7.487(2)
_cell_length_b 15.470(7)
_cell_length_c 8.131(7)
_cell_measurement_reflns_used 21
_cell_measurement_temperature 293(2)
_cell_measurement_theta_max 34.66
_cell_measurement_theta_min 18.55
_cell_volume 887.5(9)
_computing_cell_refinement 'DIF4 (Stoe & Cie, 1988a)'
_computing_data_collection 'DIF4 (Stoe & Cie, 1988a)'
_computing_data_reduction 'REDU4 (Stoe & Cie, 1988b)'
_computing_molecular_graphics 'ORTEPII (Johnson, 1976)'
_computing_publication_material SHELXL-93
_computing_structure_refinement 'SHELXL-93 (Sheldrick, 1993)'
_computing_structure_solution 'SHELXS-86 (Sheldrick, 1985)'
_diffrn_ambient_temperature 293(2)
_diffrn_measurement_device 'Stoe Siemens AED 4-circle diffractometer'
_diffrn_measurement_method \w
_diffrn_radiation_monochromator graphite
_diffrn_radiation_source 'fine-focus sealed tube'
_diffrn_radiation_type CuK\a
_diffrn_radiation_wavelength 1.5418
_diffrn_reflns_av_R_equivalents 0.0
_diffrn_reflns_av_sigmaI/netI 0.0259
_diffrn_reflns_limit_h_max 8
_diffrn_reflns_limit_h_min 0
_diffrn_reflns_limit_k_max 16
_diffrn_reflns_limit_k_min 0
_diffrn_reflns_limit_l_max 8
_diffrn_reflns_limit_l_min -9
_diffrn_reflns_number 1219
_diffrn_reflns_theta_max 59.19
_diffrn_reflns_theta_min 5.72
_diffrn_standards_decay_% 2.6
_diffrn_standards_interval_time '60 min'
_diffrn_standards_number 2
_exptl_absorpt_coefficient_mu 3.208
_exptl_absorpt_correction_T_max 0.7014
_exptl_absorpt_correction_T_min 0.5820
_exptl_absorpt_correction_type 'semi-empirical (\y scan)'
_exptl_crystal_colour colourless
_exptl_crystal_density_diffrn 1.618
_exptl_crystal_description prism
_exptl_crystal_F_000 448
_exptl_crystal_size_max 0.38
_exptl_crystal_size_mid 0.11
_exptl_crystal_size_min 0.08
_refine_diff_density_max 0.179
_refine_diff_density_min -0.260
_refine_ls_extinction_coef 0.0104(11)
_refine_ls_extinction_method 'SHELXL93 (Sheldrick, 1993)'
_refine_ls_goodness_of_fit_all 1.062
_refine_ls_goodness_of_fit_obs 1.173
_refine_ls_hydrogen_treatment
; H atoms were
constrained  and included as riding atoms,  except for the 4H- atom and
water H atoms, which were kept
fixed
;
_refine_ls_matrix_type full
_refine_ls_number_parameters 130
_refine_ls_number_reflns 1219
_refine_ls_number_restraints 0
_refine_ls_restrained_S_all 1.062
_refine_ls_restrained_S_obs 1.173
_refine_ls_R_factor_all 0.0466
_refine_ls_R_factor_obs 0.0342
_refine_ls_shift/esd_max 0.000
_refine_ls_shift/esd_mean 0.000
_refine_ls_structure_factor_coef Fsqd
_refine_ls_weighting_details 'w = 1/[\s^2^(Fo^2^)+(0.0686P)^2^+0.1258P]'
_refine_ls_weighting_scheme calc
_refine_ls_wR_factor_all 0.1035
_refine_ls_wR_factor_obs 0.1002
_reflns_number_observed 964
_reflns_number_total 1219
_reflns_observed_criterion >2sigma(I)
_cod_data_source_file ab1238.cif
_cod_data_source_block c6h6n4-6
_cod_depositor_comments
;
The following automatic conversions were performed:

'_refine_ls_weighting_scheme' value 'calc w =
1/[\s^2^(Fo^2^)+(0.0686P)^2^+0.1258P]' was changed to 'calc'. New tag
'_refine_ls_weighting_details' was created. The value of the new tag
was set to 'w = 1/[\s^2^(Fo^2^)+(0.0686P)^2^+0.1258P]'.

Automatic conversion script
Id: cif_fix_values 3143 2015-03-26 13:38:13Z robertas 
;
_cod_original_sg_symbol_H-M 'P 21/a'
_cod_database_code 2003625

loop_
_symmetry_equiv_pos_as_xyz
'x, y, z'
'-x+1/2, y+1/2, -z'
'-x, -y, -z'
'x-1/2, -y-1/2, z'

loop_
_atom_site_aniso_label
_atom_site_aniso_U_11
_atom_site_aniso_U_12
_atom_site_aniso_U_13
_atom_site_aniso_U_22
_atom_site_aniso_U_23
_atom_site_aniso_U_33
S1 0.0453(5) 0.0056(3) 0.0130(3) 0.0298(4) 0.0024(3) 0.0583(4)
N2 0.0474(13) 0.0039(10) 0.0100(10) 0.0321(12) -0.0030(11) 0.0613(13)
C3 0.0411(15) -0.0025(11) 0.0162(13) 0.0320(15) -0.0009(12) 0.0531(15)
N4 0.0440(13) 0.0011(9) 0.0121(10) 0.0283(11) -0.0012(10) 0.0580(13)
C5 0.0385(14) -0.0006(11) 0.0180(12) 0.0318(14) 0.0015(12) 0.0531(14)
C6 0.041(2) 0.0026(12) 0.0158(13) 0.044(2) 0.0014(13) 0.061(2)
C7 0.042(2) -0.0029(13) 0.0144(13) 0.052(2) -0.0070(15) 0.066(2)
N8 0.0479(14) -0.0106(11) 0.0172(12) 0.0492(15) -0.0128(12) 0.076(2)
C9 0.049(2) -0.0034(12) 0.0222(15) 0.037(2) -0.0059(13) 0.073(2)
C10 0.0408(15) -0.0010(11) 0.0174(12) 0.0330(14) 0.0012(11) 0.0547(14)
N11 0.0495(14) 0.0002(10) 0.0107(11) 0.0348(12) -0.0080(12) 0.0697(14)
O1 0.0426(11) 0.0072(8) 0.0184(9) 0.0586(13) -0.0015(10) 0.0665(12)
O2 0.0767(14) 0.0072(9) 0.0171(11) 0.0321(11) 0.0132(10) 0.0728(13)
O3 0.122(2) 0.0408(13) 0.0457(14) 0.0518(15) 0.0206(11) 0.0794(15)

loop_
_atom_site_label
_atom_site_occupancy
_atom_site_fract_x
_atom_site_fract_y
_atom_site_fract_z
_atom_site_U_iso_or_equiv
_atom_site_thermal_displace_type
_atom_site_calc_flag
_atom_site_refinement_flags
_atom_site_type_symbol
S1 1 0.24943(9) 0.12782(4) 0.16130(9) 0.0456(3) Uani d . S
N2 1 0.2255(3) 0.04719(13) 0.0360(3) 0.0490(6) Uani d . N
C3 1 0.3235(4) -0.0248(2) 0.0870(3) 0.0420(6) Uani d . C
N4 1 0.4828(3) -0.03139(12) 0.2284(3) 0.0447(6) Uani d . N
H4 1 0.5538 -0.0874 0.2528 0.073(4) Uiso d . H
C5 1 0.5669(3) 0.0382(2) 0.3308(3) 0.0405(6) Uani d . C
C6 1 0.7434(4) 0.0300(2) 0.4585(3) 0.0491(7) Uani d . C
H6 1 0.8077(4) -0.0225(2) 0.4756(3) 0.073(4) Uiso calc R H
C7 1 0.8217(4) 0.1002(2) 0.5587(4) 0.0543(7) Uani d . C
H7 1 0.9389(4) 0.0935(2) 0.6455(4) 0.073(4) Uiso calc R H
N8 1 0.7384(3) 0.1786(2) 0.5387(3) 0.0587(7) Uani d . N
C9 1 0.5699(4) 0.1862(2) 0.4157(4) 0.0524(7) Uani d . C
H9 1 0.5111(4) 0.2400(2) 0.3986(4) 0.073(4) Uiso calc R H
C10 1 0.4773(4) 0.1181(2) 0.3118(3) 0.0425(6) Uani d . C
N11 1 0.2716(3) -0.09588(14) -0.0086(3) 0.0537(6) Uani d . N
H111 1 0.3353 -0.1466 0.0211 0.073(4) Uiso d . H
H112 1 0.1655 -0.0941 -0.0919 0.073(4) Uiso d . H
O1 1 0.1171(3) 0.12294(12) 0.2549(2) 0.0559(6) Uani d . O
O2 1 0.2377(3) 0.20555(12) 0.0616(3) 0.0625(6) Uani d . O
O3 1 0.6519(4) -0.18460(15) 0.2380(3) 0.0813(8) Uani d . O
H31 1 0.7014 -0.1917 0.1425 0.073(4) Uiso d . H
H32 1 0.6912 -0.2332 0.3177 0.073(4) Uiso d . H

loop_
_atom_type_symbol
_atom_type_description
_atom_type_scat_source
_atom_type_scat_dispersion_real
_atom_type_scat_dispersion_imag
C C 'International Tables Vol C Tables 4.2.6.8 and 6.1.1.4' 0.0181 0.009
H H 'International Tables Vol C Tables 4.2.6.8 and 6.1.1.4' 0.0000 0.000
N N 'International Tables Vol C Tables 4.2.6.8 and 6.1.1.4' 0.0311 0.018
O O 'International Tables Vol C Tables 4.2.6.8 and 6.1.1.4' 0.0492 0.032
S S 'International Tables Vol C Tables 4.2.6.8 and 6.1.1.4' 0.3331 0.556

loop_
_geom_angle_atom_site_label_1
_geom_angle_atom_site_label_2
_geom_angle_atom_site_label_3
_geom_angle
_geom_angle_publ_flag
O2 S1 O1 114.80(12) yes
O2 S1 N2 108.92(13) yes
O1 S1 N2 110.46(12) yes
O2 S1 C10 109.24(12) yes
O1 S1 C10 108.03(13) yes
N2 S1 C10 104.92(12) yes
C3 N2 S1 122.0(2) yes
N2 C3 N11 119.4(2) yes
N2 C3 N4 124.6(2) yes
N11 C3 N4 115.9(2) yes
C3 N4 C5 123.3(2) yes
C3 N4 H4 119.4 ?
C5 N4 H4 116.8 ?
N4 C5 C6 120.6(2) yes
N4 C5 C10 121.5(2) yes
C6 C5 C10 117.9(2) yes
C7 C6 C5 119.0(3) yes
C7 C6 H6 120.5 ?
C5 C6 H6 120.5 ?
N8 C7 C6 123.7(3) ?
N8 C7 H7 118.2 ?
C6 C7 H7 118.2 ?
C9 N8 C7 117.1(2) yes
N8 C9 C10 123.3(3) yes
N8 C9 H9 118.4 ?
C10 C9 H9 118.4 ?
C9 C10 C5 119.0(3) yes
C9 C10 S1 122.4(2) yes
C5 C10 S1 118.5(2) yes
C3 N11 H111 122.4 ?
C3 N11 H112 116.7 ?
H111 N11 H112 120.4 ?
H31 O3 H32 109.5 ?

loop_
_geom_bond_atom_site_label_1
_geom_bond_atom_site_label_2
_geom_bond_distance
_geom_bond_publ_flag
S1 O2 1.437(2) yes
S1 O1 1.440(2) yes
S1 N2 1.582(2) yes
S1 C10 1.742(3) yes
N2 C3 1.321(3) yes
C3 N11 1.328(3) yes
C3 N4 1.355(3) yes
N4 C5 1.378(3) yes
N4 H4 1.00 ?
C5 C6 1.387(4) yes
C5 C10 1.390(3) yes
C6 C7 1.366(4) yes
C6 H6 0.93 ?
C7 N8 1.349(4) yes
C7 H7 0.93 ?
N8 C9 1.327(4) yes
C9 C10 1.383(4) yes
C9 H9 0.93 ?
N11 H111 0.91 ?
N11 H112 0.86 ?
O3 H31 0.97 ?
O3 H32 0.97 ?

loop_
_geom_torsion_atom_site_label_1
_geom_torsion_atom_site_label_2
_geom_torsion_atom_site_label_3
_geom_torsion_atom_site_label_4
_geom_torsion
_geom_torsion_publ_flag
O2 S1 N2 C3 142.1(2) yes
O1 S1 N2 C3 -90.9(2) yes
C10 S1 N2 C3 25.3(2) yes
S1 N2 C3 N11 166.3(2) yes
S1 N2 C3 N4 -17.2(4) yes
N2 C3 N4 C5 -3.5(4) yes
N11 C3 N4 C5 173.1(2) yes
C3 N4 C5 C6 -170.8(2) ?
C3 N4 C5 C10 10.1(4) yes
N4 C5 C6 C7 -179.4(2) ?
C10 C5 C6 C7 -0.3(4) ?
C5 C6 C7 N8 -1.4(4) ?
C6 C7 N8 C9 1.0(4) ?
C7 N8 C9 C10 1.1(4) ?
N8 C9 C10 C5 -2.7(4) ?
N8 C9 C10 S1 175.6(2) ?
N4 C5 C10 C9 -178.7(2) ?
C6 C5 C10 C9 2.2(4) ?
N4 C5 C10 S1 2.9(3) yes
C6 C5 C10 S1 -176.2(2) ?
O2 S1 C10 C9 46.8(3) ?
O1 S1 C10 C9 -78.8(2) ?
N2 S1 C10 C9 163.4(2) ?
O2 S1 C10 C5 -134.9(2) yes
O1 S1 C10 C5 99.5(2) yes
N2 S1 C10 C5 -18.3(2) yes

loop_
_cod_related_entry_id
_cod_related_entry_database
_cod_related_entry_code
1 ChemSpider 21138893
